data_4308542
loop_
_publ_author_name
'Nancy L. S. Yue'
'Michael C. Jennings'
'Richard J. Puddephatt'

_publ_section_title
;
Disilver(I) Macrocycles: Variation of Cavity Size with Anion Binding
;
_journal_name_full 'Inorganic Chemistry'
_journal_page_first 1125
_journal_page_last 1131
_journal_paper_doi 10.1021/ic048549c
_journal_volume 44
_journal_year 2005
_chemical_formula_sum 'C44 H40 Ag2 Cl4 F6 N8 O10 S2'
_chemical_formula_weight 1376.50
_chemical_name_systematic
; 
 ? 
;
_space_group_IT_number 2
_symmetry_cell_setting triclinic
_symmetry_space_group_name_Hall '-P 1'
_symmetry_space_group_name_H-M 'P -1'
_atom_sites_solution_hydrogens geom
_atom_sites_solution_primary Patterson
_atom_sites_solution_secondary difmap
_audit_creation_method SHELXL-97
_cell_angle_alpha 92.4180(10)
_cell_angle_beta 105.768(2)
_cell_angle_gamma 90.421(2)
_cell_formula_units_Z 1
_cell_length_a 9.1836(4)
_cell_length_b 9.7625(5)
_cell_length_c 14.9279(9)
_cell_measurement_temperature 150(2)
_cell_volume 1286.60(12)
_computing_cell_refinement 'Nonius DENZO'
_computing_data_collection 'Nonius COLLECT'
_computing_data_reduction 'Nonius DENZO'
_computing_molecular_graphics 'Bruker SHELXTL'
_computing_publication_material 'Bruker SHELXTL'
_computing_structure_refinement 'SHELXL-97 (Sheldrick, 1997)'
_computing_structure_solution 'SHELXS-97 (Sheldrick, 1990)'
_diffrn_ambient_temperature 150(2)
_diffrn_measured_fraction_theta_full 0.469
_diffrn_measured_fraction_theta_max 0.469
_diffrn_measurement_device_type 'Nonius Kappa-CCD'
_diffrn_measurement_method 'phi/omega scans'
_diffrn_radiation_monochromator graphite
_diffrn_radiation_source 'fine-focus sealed tube'
_diffrn_radiation_type MoK\a
_diffrn_radiation_wavelength 0.71073
_diffrn_reflns_av_R_equivalents 0.048
_diffrn_reflns_av_sigmaI/netI 0.0622
_diffrn_reflns_limit_h_max 11
_diffrn_reflns_limit_h_min -11
_diffrn_reflns_limit_k_max 12
_diffrn_reflns_limit_k_min -12
_diffrn_reflns_limit_l_max 16
_diffrn_reflns_limit_l_min -19
_diffrn_reflns_number 12177
_diffrn_reflns_theta_full 27.56
_diffrn_reflns_theta_max 27.56
_diffrn_reflns_theta_min 2.84
_exptl_absorpt_coefficient_mu 1.136
_exptl_absorpt_correction_T_max 0.9581
_exptl_absorpt_correction_T_min 0.6004
_exptl_absorpt_correction_type integration
_exptl_crystal_colour colourless
_exptl_crystal_density_diffrn 1.777
_exptl_crystal_density_method 'not measured'
_exptl_crystal_description plate
_exptl_crystal_F_000 688
_exptl_crystal_size_max 0.50
_exptl_crystal_size_mid 0.31
_exptl_crystal_size_min 0.04
_refine_diff_density_max 0.540
_refine_diff_density_min -0.529
_refine_diff_density_rms 0.086
_refine_ls_extinction_coef 0.0027(8)
_refine_ls_extinction_expression Fc^*^=kFc[1+0.001xFc^2^\l^3^/sin(2\q)]^-1/4^
_refine_ls_extinction_method SHELXL
_refine_ls_goodness_of_fit_ref 1.115
_refine_ls_hydrogen_treatment mixed
_refine_ls_matrix_type full
_refine_ls_number_parameters 345
_refine_ls_number_reflns 4130
_refine_ls_number_restraints 0
_refine_ls_restrained_S_all 1.115
_refine_ls_R_factor_all 0.0698
_refine_ls_R_factor_gt 0.0538
_refine_ls_shift/su_max 0.000
_refine_ls_shift/su_mean 0.000
_refine_ls_structure_factor_coef Fsqd
_refine_ls_weighting_details 'calc w=1/[\s^2^(Fo^2^)+(0.0000P)^2^+4.2153P] where P=(Fo^2^+2Fc^2^)/3'
_refine_ls_weighting_scheme calc
_refine_ls_wR_factor_gt 0.1098
_refine_ls_wR_factor_ref 0.1177
_reflns_number_gt 3442
_reflns_number_total 4130
_reflns_threshold_expression >2sigma(I)
_cod_data_source_file ic048549csi20041015_044205_3.cif
_cod_data_source_block 2c
_cod_depositor_comments
;
The following automatic conversions were performed:
'_symmetry_cell_setting' value 'Triclinic' changed to 'triclinic'
according to '/home/saulius/struct/CIF-dictionaries/cif_core.dic'
dictionary named 'cif_core.dic' version 2.4.1 from 2010-06-29.

Automatic conversion script
Id: cif_fix_enum 1527 2010-12-29 10:47:43Z saulius 
;
_cod_database_code 4308542

loop_
_symmetry_equiv_pos_as_xyz
'x, y, z'
'-x, -y, -z'

loop_
_atom_site_label
_atom_site_type_symbol
_atom_site_fract_x
_atom_site_fract_y
_atom_site_fract_z
_atom_site_U_iso_or_equiv
_atom_site_adp_type
_atom_site_occupancy
_atom_site_symmetry_multiplicity
_atom_site_calc_flag
_atom_site_refinement_flags
_atom_site_disorder_assembly
_atom_site_disorder_group
Ag Ag 1.87845(5) 1.54060(4) 0.55264(4) 0.02851(16) Uani 1 1 d . . .
N11 N 2.0224(5) 1.6591(4) 0.6680(4) 0.0264(11) Uani 1 1 d . . .
C12 C 2.1036(6) 1.5927(6) 0.7422(5) 0.0280(14) Uani 1 1 d . . .
H12A H 2.1065 1.4954 0.7372 0.034 Uiso 1 1 calc R . .
C13 C 2.1820(6) 1.6578(5) 0.8240(5) 0.0266(13) Uani 1 1 d . . .
H13A H 2.2368 1.6063 0.8745 0.032 Uiso 1 1 calc R . .
C14 C 2.1810(6) 1.8004(5) 0.8329(4) 0.0227(12) Uani 1 1 d . . .
C15 C 2.1016(6) 1.8703(5) 0.7563(4) 0.0248(13) Uani 1 1 d . . .
H15A H 2.0991 1.9676 0.7591 0.030 Uiso 1 1 calc R . .
C16 C 2.0261(6) 1.7964(5) 0.6756(5) 0.0256(13) Uani 1 1 d . . .
H16A H 1.9743 1.8454 0.6231 0.031 Uiso 1 1 calc R . .
N17 N 2.2486(6) 1.8727(5) 0.9181(4) 0.0258(13) Uani 1 1 d . . .
C18 C 2.1637(9) 1.9780(8) 0.9535(6) 0.0395(19) Uani 1 1 d . . .
H18A H 2.2268 2.0186 1.0126 0.059 Uiso 1 1 calc R . .
H18B H 2.0722 1.9366 0.9635 0.059 Uiso 1 1 calc R . .
H18C H 2.1353 2.0495 0.9081 0.059 Uiso 1 1 calc R . .
C19 C 2.3814(7) 1.8303(6) 0.9788(5) 0.0235(13) Uani 1 1 d . . .
O20 O 2.4136(5) 1.8578(4) 1.0624(3) 0.0342(10) Uani 1 1 d . . .
C21 C 2.4965(7) 1.7668(6) 0.9363(4) 0.0235(13) Uani 1 1 d . . .
C22 C 2.5873(7) 1.6629(6) 0.9812(5) 0.0280(14) Uani 1 1 d . . .
H22A H 2.5665 1.6224 1.0333 0.034 Uiso 1 1 calc R . .
C23 C 2.7085(8) 1.6190(6) 0.9492(5) 0.0300(14) Uani 1 1 d . . .
H23A H 2.7658 1.5435 0.9767 0.036 Uiso 1 1 calc R . .
C24 C 2.7471(7) 1.6830(6) 0.8783(5) 0.0296(14) Uani 1 1 d . . .
H24A H 2.8344 1.6562 0.8599 0.035 Uiso 1 1 calc R . .
C25 C 2.6569(6) 1.7874(6) 0.8337(4) 0.0235(12) Uani 1 1 d . . .
C26 C 2.5285(6) 1.8273(5) 0.8615(4) 0.0231(12) Uani 1 1 d . . .
H26A H 2.4641 1.8954 0.8291 0.028 Uiso 1 1 calc R . .
N31 N 2.2865(5) 1.6016(5) 0.5335(3) 0.0244(11) Uani 1 1 d . . .
C32 C 2.2635(7) 1.7381(5) 0.5317(5) 0.0253(13) Uani 1 1 d . . .
H32A H 2.1700 1.7701 0.4946 0.030 Uiso 1 1 calc R . .
C33 C 2.3701(7) 1.8331(5) 0.5814(5) 0.0258(13) Uani 1 1 d . . .
H33A H 2.3494 1.9282 0.5791 0.031 Uiso 1 1 calc R . .
C34 C 2.5073(7) 1.7878(5) 0.6347(4) 0.0227(12) Uani 1 1 d . . .
C35 C 2.5322(7) 1.6465(6) 0.6389(5) 0.0282(14) Uani 1 1 d . . .
H35A H 2.6247 1.6122 0.6758 0.034 Uiso 1 1 calc R . .
C36 C 2.4191(6) 1.5590(5) 0.5880(5) 0.0268(13) Uani 1 1 d . . .
H36A H 2.4353 1.4632 0.5915 0.032 Uiso 1 1 calc R . .
N37 N 2.6243(5) 1.8841(4) 0.6797(4) 0.0257(11) Uani 1 1 d . . .
C38 C 2.6552(7) 1.9948(5) 0.6216(5) 0.0303(14) Uani 1 1 d . . .
H38A H 2.7368 2.0552 0.6591 0.045 Uiso 1 1 calc R . .
H38B H 2.5636 2.0481 0.5988 0.045 Uiso 1 1 calc R . .
H38C H 2.6857 1.9541 0.5685 0.045 Uiso 1 1 calc R . .
C39 C 2.7088(6) 1.8792(5) 0.7700(5) 0.0246(13) Uani 1 1 d . . .
O40 O 2.8182(4) 1.9559(4) 0.8019(3) 0.0329(10) Uani 1 1 d . . .
O41 O 1.8892(6) 1.9167(4) 0.4019(4) 0.0478(14) Uani 1 1 d . . .
O42 O 1.7023(6) 1.7771(5) 0.4489(4) 0.0462(12) Uani 1 1 d . . .
O43 O 1.9072(6) 1.6678(5) 0.3988(4) 0.0364(13) Uani 1 1 d . . .
S44 S 1.8125(2) 1.78714(17) 0.39488(14) 0.0282(4) Uani 1 1 d . . .
C45 C 1.6925(9) 1.7773(7) 0.2740(6) 0.0353(18) Uani 1 1 d . . .
F46 F 1.5959(6) 1.8811(5) 0.2602(4) 0.0561(15) Uani 1 1 d . . .
F47 F 1.7736(5) 1.7841(4) 0.2139(3) 0.0488(11) Uani 1 1 d . . .
F48 F 1.6105(4) 1.6613(4) 0.2548(3) 0.0446(11) Uani 1 1 d . . .
C51 C 3.2300(8) 1.7131(6) 1.1779(6) 0.0433(18) Uani 1 1 d . . .
H51A H 3.2488 1.8135 1.1853 0.052 Uiso 1 1 calc R . .
H51B H 3.3166 1.6707 1.1604 0.052 Uiso 1 1 calc R . .
Cl52 Cl 3.0642(2) 1.6781(2) 1.08827(17) 0.0568(6) Uani 1 1 d . . .
Cl53 Cl 3.2189(2) 1.65037(17) 1.28501(14) 0.0490(5) Uani 1 1 d . . .

loop_
_atom_site_aniso_label
_atom_site_aniso_U_11
_atom_site_aniso_U_22
_atom_site_aniso_U_33
_atom_site_aniso_U_23
_atom_site_aniso_U_13
_atom_site_aniso_U_12
Ag 0.0282(3) 0.0260(2) 0.0279(3) -0.00431(18) 0.00282(19) -0.00689(16)
N11 0.027(3) 0.023(2) 0.028(3) -0.003(2) 0.005(2) -0.0036(19)
C12 0.022(3) 0.022(3) 0.037(4) 0.000(2) 0.004(3) -0.001(2)
C13 0.022(3) 0.027(3) 0.029(4) 0.002(2) 0.003(2) -0.002(2)
C14 0.018(3) 0.026(3) 0.026(3) -0.002(2) 0.010(2) -0.006(2)
C15 0.024(3) 0.021(3) 0.030(4) 0.000(2) 0.008(3) 0.000(2)
C16 0.021(3) 0.025(3) 0.029(4) 0.000(2) 0.004(2) -0.003(2)
N17 0.022(3) 0.031(3) 0.022(3) -0.005(2) 0.004(2) -0.006(2)
C18 0.033(4) 0.046(4) 0.035(5) -0.015(3) 0.004(3) 0.007(3)
C19 0.021(3) 0.025(3) 0.026(4) 0.000(2) 0.010(3) -0.009(2)
O20 0.030(2) 0.048(2) 0.023(3) -0.008(2) 0.0058(19) -0.0032(19)
C21 0.018(3) 0.032(3) 0.017(3) -0.001(3) 0.001(3) -0.010(2)
C22 0.030(3) 0.027(3) 0.025(4) 0.002(3) 0.003(3) -0.003(2)
C23 0.027(3) 0.032(3) 0.029(4) 0.001(3) 0.004(3) 0.006(3)
C24 0.022(3) 0.030(3) 0.035(4) -0.006(3) 0.005(3) 0.007(2)
C25 0.020(3) 0.027(3) 0.021(3) -0.004(2) 0.003(2) -0.001(2)
C26 0.017(3) 0.025(3) 0.026(3) 0.000(2) 0.003(2) -0.001(2)
N31 0.019(2) 0.028(2) 0.022(3) -0.002(2) -0.001(2) -0.0071(19)
C32 0.024(3) 0.021(3) 0.032(4) 0.001(2) 0.009(3) 0.000(2)
C33 0.030(3) 0.018(2) 0.028(4) 0.001(2) 0.005(3) 0.003(2)
C34 0.023(3) 0.026(3) 0.019(3) 0.001(2) 0.006(2) 0.001(2)
C35 0.029(3) 0.026(3) 0.028(4) -0.002(2) 0.005(3) -0.006(2)
C36 0.031(3) 0.018(2) 0.030(4) -0.001(2) 0.007(3) -0.002(2)
N37 0.026(3) 0.018(2) 0.030(3) 0.001(2) 0.004(2) -0.0065(18)
C38 0.035(3) 0.023(3) 0.032(4) 0.003(2) 0.008(3) -0.005(2)
C39 0.020(3) 0.022(3) 0.031(4) -0.002(2) 0.007(3) 0.001(2)
O40 0.022(2) 0.044(2) 0.032(3) -0.0043(19) 0.0074(19) -0.0127(18)
O41 0.061(3) 0.023(2) 0.048(3) 0.005(2) -0.005(3) -0.010(2)
O42 0.051(3) 0.062(3) 0.028(3) -0.006(2) 0.017(2) 0.006(2)
O43 0.043(3) 0.029(2) 0.036(3) -0.003(2) 0.008(3) 0.002(2)
S44 0.0329(9) 0.0215(7) 0.0260(10) -0.0011(7) 0.0014(7) 0.0012(6)
C45 0.039(4) 0.031(4) 0.030(4) 0.000(3) 0.000(3) 0.001(3)
F46 0.063(3) 0.048(3) 0.043(3) 0.000(2) -0.010(3) 0.031(2)
F47 0.058(3) 0.058(3) 0.031(3) 0.0029(19) 0.014(2) -0.009(2)
F48 0.042(2) 0.045(2) 0.039(3) -0.0004(18) -0.0012(19) -0.0126(19)
C51 0.037(4) 0.038(3) 0.050(5) -0.001(3) 0.004(3) -0.011(3)
Cl52 0.0414(10) 0.0527(11) 0.0628(15) -0.0115(10) -0.0066(10) 0.0059(8)
Cl53 0.0639(12) 0.0396(9) 0.0496(12) 0.0088(8) 0.0251(10) -0.0054(8)

loop_
_atom_type_symbol
_atom_type_description
_atom_type_scat_dispersion_real
_atom_type_scat_dispersion_imag
_atom_type_scat_source
C C 0.0033 0.0016 'International Tables Vol C Tables 4.2.6.8 and 6.1.1.4'
H H 0.0000 0.0000 'International Tables Vol C Tables 4.2.6.8 and 6.1.1.4'
N N 0.0061 0.0033 'International Tables Vol C Tables 4.2.6.8 and 6.1.1.4'
O O 0.0106 0.0060 'International Tables Vol C Tables 4.2.6.8 and 6.1.1.4'
F F 0.0171 0.0103 'International Tables Vol C Tables 4.2.6.8 and 6.1.1.4'
S S 0.1246 0.1234 'International Tables Vol C Tables 4.2.6.8 and 6.1.1.4'
Ag Ag -0.8971 1.1015 'International Tables Vol C Tables 4.2.6.8 and 6.1.1.4'
Cl Cl 0.1484 0.1585 'International Tables Vol C Tables 4.2.6.8 and 6.1.1.4'

loop_
_geom_angle_atom_site_label_1
_geom_angle_atom_site_label_2
_geom_angle_atom_site_label_3
_geom_angle
_geom_angle_site_symmetry_1
_geom_angle_site_symmetry_3
_geom_angle_publ_flag
N11 Ag N31 164.54(19) . 2_986 ?
N11 Ag Ag 98.75(14) . 2_986 ?
N31 Ag Ag 92.11(15) 2_986 2_986 ?
C16 N11 C12 116.9(5) . . ?
C16 N11 Ag 124.2(4) . . ?
C12 N11 Ag 118.6(4) . . ?
N11 C12 C13 123.5(5) . . ?
C12 C13 C14 119.5(6) . . ?
C15 C14 C13 117.7(6) . . ?
C15 C14 N17 120.1(5) . . ?
C13 C14 N17 122.0(5) . . ?
C16 C15 C14 119.2(5) . . ?
N11 C16 C15 123.2(5) . . ?
C19 N17 C14 122.0(5) . . ?
C19 N17 C18 117.1(6) . . ?
C14 N17 C18 119.8(5) . . ?
O20 C19 N17 122.4(6) . . ?
O20 C19 C21 120.0(5) . . ?
N17 C19 C21 117.0(6) . . ?
C26 C21 C22 120.2(7) . . ?
C26 C21 C19 119.1(6) . . ?
C22 C21 C19 119.8(7) . . ?
C23 C22 C21 119.4(7) . . ?
C24 C23 C22 121.2(6) . . ?
C23 C24 C25 119.3(7) . . ?
C24 C25 C26 120.2(6) . . ?
C24 C25 C39 121.5(6) . . ?
C26 C25 C39 117.1(5) . . ?
C21 C26 C25 119.5(6) . . ?
C36 N31 C32 117.3(5) . . ?
C36 N31 Ag 121.6(4) . 2_986 ?
C32 N31 Ag 121.0(4) . 2_986 ?
N31 C32 C33 122.8(6) . . ?
C32 C33 C34 119.1(5) . . ?
C33 C34 C35 119.0(6) . . ?
C33 C34 N37 120.1(5) . . ?
C35 C34 N37 120.8(5) . . ?
C36 C35 C34 118.1(6) . . ?
N31 C36 C35 123.7(5) . . ?
C39 N37 C34 124.6(5) . . ?
C39 N37 C38 119.3(4) . . ?
C34 N37 C38 116.1(5) . . ?
O40 C39 N37 121.5(6) . . ?
O40 C39 C25 119.3(6) . . ?
N37 C39 C25 118.9(5) . . ?
O41 S44 O43 115.4(3) . . ?
O41 S44 O42 115.9(3) . . ?
O43 S44 O42 114.0(3) . . ?
O41 S44 C45 103.3(3) . . ?
O43 S44 C45 103.1(3) . . ?
O42 S44 C45 102.7(4) . . ?
F47 C45 F48 107.9(6) . . ?
F47 C45 F46 108.2(5) . . ?
F48 C45 F46 107.3(5) . . ?
F47 C45 S44 111.6(5) . . ?
F48 C45 S44 111.6(5) . . ?
F46 C45 S44 110.0(5) . . ?
Cl52 C51 Cl53 112.2(4) . . ?

loop_
_geom_bond_atom_site_label_1
_geom_bond_atom_site_label_2
_geom_bond_distance
_geom_bond_site_symmetry_2
_geom_bond_publ_flag
Ag N11 2.150(5) . ?
Ag N31 2.153(4) 2_986 ?
Ag Ag 3.1481(11) 2_986 ?
N11 C16 1.340(7) . ?
N11 C12 1.350(8) . ?
C12 C13 1.366(8) . ?
C13 C14 1.393(7) . ?
C14 C15 1.388(8) . ?
C14 N17 1.410(8) . ?
C15 C16 1.385(8) . ?
N17 C19 1.385(8) . ?
N17 C18 1.461(7) . ?
C19 O20 1.219(8) . ?
C19 C21 1.499(9) . ?
C21 C26 1.383(9) . ?
C21 C22 1.393(8) . ?
C22 C23 1.390(9) . ?
C23 C24 1.375(10) . ?
C24 C25 1.392(7) . ?
C25 C26 1.404(8) . ?
C25 C39 1.499(9) . ?
N31 C36 1.347(7) . ?
N31 C32 1.352(6) . ?
N31 Ag 2.153(4) 2_986 ?
C32 C33 1.379(8) . ?
C33 C34 1.381(8) . ?
C34 C35 1.401(7) . ?
C34 N37 1.425(7) . ?
C35 C36 1.374(8) . ?
N37 C39 1.363(8) . ?
N37 C38 1.487(7) . ?
C39 O40 1.223(6) . ?
O41 S44 1.429(4) . ?
O42 S44 1.460(5) . ?
O43 S44 1.453(5) . ?
S44 C45 1.839(8) . ?
C45 F47 1.316(10) . ?
C45 F48 1.333(8) . ?
C45 F46 1.337(7) . ?
C51 Cl52 1.752(7) . ?
C51 Cl53 1.764(8) . ?
